data_9004138
loop_
_publ_author_name
'Meagher, E. P.'
'Lager, G. A.'

_publ_section_title
;
 Polyhedral thermal expansion in the TiO2 polymorphs: Refinement
 of the crystal structures of rutile and brookite at high temperature
 Sample at 280 degrees C
;
_journal_name_full 'The Canadian Mineralogist'
_journal_page_first 77
_journal_page_last 85
_journal_volume 17
_journal_year 1979
_chemical_formula_sum 'O2 Ti'
_chemical_name_mineral Brookite
_space_group_IT_number 61
_symmetry_space_group_name_Hall '-P 2ac 2ab'
_symmetry_space_group_name_H-M 'P b c a'
_cell_angle_alpha 90
_cell_angle_beta 90
_cell_angle_gamma 90
_cell_length_a 9.175
_cell_length_b 5.459
_cell_length_c 5.149
_cell_formula_units_Z 8
_cell_volume 257.894
_database_code_amcsd 0005161
_exptl_crystal_density_diffrn 4.115
_cod_original_cell_volume 257.895
_cod_original_formula_sum 'Ti O2'
_cod_database_code 9004138

loop_
_space_group_symop_operation_xyz
x,y,z
x,1/2-y,1/2+z
-x,1/2+y,1/2-z
1/2-x,1/2+y,z
1/2+x,1/2-y,-z
1/2+x,y,1/2-z
1/2-x,-y,1/2+z
-x,-y,-z

loop_
_atom_site_aniso_label
_atom_site_aniso_U_11
_atom_site_aniso_U_22
_atom_site_aniso_U_33
_atom_site_aniso_U_12
_atom_site_aniso_U_13
_atom_site_aniso_U_23
Ti 0.01237 0.00981 0.00645 -0.00051 0.00024 0.00000
O1 0.01066 0.13150 0.00833 -0.00203 0.00168 -0.00199
O2 0.01279 0.01329 0.00739 0.00203 0.00096 0.00114

loop_
_atom_site_label
_atom_site_fract_x
_atom_site_fract_y
_atom_site_fract_z
Ti 0.12900 0.09850 0.86270
O1 0.00960 0.14900 0.18320
O2 0.23120 0.11180 0.53580

loop_
_cod_related_entry_id
_cod_related_entry_database
_cod_related_entry_code
1 ChemSpider 142802
2 AMCSD 0005161
